data_2234665
loop_
_publ_author_name
'Najib, Muhd. Hidayat bin'
'Tan, Ai Ling'
'Young, David J.'
'Ng, Seik Weng'
'Tiekink, Edward R. T.'

_publ_section_title
;
 Dichlorido[2-(3,5-dimethyl-1<i>H</i>-pyrazol-1-yl-\k<i>N</i>^2^)quinoline-\k<i>N</i>]zinc
;
_journal_coeditor_code HG5206
_journal_issue 5
_journal_name_full 'Acta Crystallographica Section E'
_journal_page_first m571
_journal_page_last m572
_journal_paper_doi 10.1107/S1600536812014390
_journal_volume 68
_journal_year 2012
_chemical_formula_iupac '[Zn Cl2 (C14 H13 N3)]'
_chemical_formula_moiety 'C14 H13 Cl2 N3 Zn'
_chemical_formula_sum 'C14 H13 Cl2 N3 Zn'
_chemical_formula_weight 359.54
_chemical_name_systematic
;
Dichlorido[2-(3,5-dimethyl-1<i>H</i>-pyrazol-1-yl-\k<i>N</i>^2^)quinoline-
\k<i>N</i>]zinc
;
_space_group_IT_number 14
_symmetry_cell_setting monoclinic
_symmetry_space_group_name_Hall '-P 2ybc'
_symmetry_space_group_name_H-M 'P 1 21/c 1'
_atom_sites_solution_hydrogens geom
_atom_sites_solution_primary direct
_atom_sites_solution_secondary difmap
_audit_creation_method SHELXL-97
_cell_angle_alpha 90.00
_cell_angle_beta 102.181(7)
_cell_angle_gamma 90.00
_cell_formula_units_Z 4
_cell_length_a 14.3353(10)
_cell_length_b 8.7683(5)
_cell_length_c 11.9839(8)
_cell_measurement_reflns_used 1666
_cell_measurement_temperature 100(2)
_cell_measurement_theta_max 27.4995
_cell_measurement_theta_min 2.4854
_cell_volume 1472.42(17)
_computing_cell_refinement 'CrysAlis PRO (Agilent, 2010)'
_computing_data_collection 'CrysAlis PRO (Agilent, 2010)'
_computing_data_reduction 'CrysAlis PRO (Agilent, 2010)'
_computing_molecular_graphics
;
ORTEP-3 (Farrugia, 1997) and DIAMOND (Brandenburg, 2006)
;
_computing_publication_material 'publCIF (Westrip, 2010)'
_computing_structure_refinement 'SHELXL97 (Sheldrick, 2008)'
_computing_structure_solution 'SHELXS97 (Sheldrick, 2008)'
_diffrn_ambient_temperature 100(2)
_diffrn_detector_area_resol_mean 10.4041
_diffrn_measured_fraction_theta_full 0.990
_diffrn_measured_fraction_theta_max 0.990
_diffrn_measurement_device_type 'Agilent SuperNova Dual diffractometer with an Atlas detector'
_diffrn_measurement_method '\w scan'
_diffrn_radiation_monochromator Mirror
_diffrn_radiation_source 'SuperNova (Mo) X-ray Source'
_diffrn_radiation_type MoK\a
_diffrn_radiation_wavelength 0.71073
_diffrn_reflns_av_R_equivalents 0.0470
_diffrn_reflns_av_sigmaI/netI 0.0787
_diffrn_reflns_limit_h_max 18
_diffrn_reflns_limit_h_min -17
_diffrn_reflns_limit_k_max 8
_diffrn_reflns_limit_k_min -11
_diffrn_reflns_limit_l_max 15
_diffrn_reflns_limit_l_min -9
_diffrn_reflns_number 6070
_diffrn_reflns_theta_full 27.56
_diffrn_reflns_theta_max 27.56
_diffrn_reflns_theta_min 2.74
_diffrn_standards_decay_% 0
_diffrn_standards_interval_count 0
_diffrn_standards_interval_time 0
_diffrn_standards_number 0
_exptl_absorpt_coefficient_mu 2.022
_exptl_absorpt_correction_T_max 1.00000
_exptl_absorpt_correction_T_min 0.59697
_exptl_absorpt_correction_type multi-scan
_exptl_absorpt_process_details '(CrysAlis PRO; Agilent, 2010)'
_exptl_crystal_colour colourless
_exptl_crystal_density_diffrn 1.622
_exptl_crystal_density_method 'not measured'
_exptl_crystal_description plate
_exptl_crystal_F_000 728
_exptl_crystal_size_max 0.25
_exptl_crystal_size_mid 0.20
_exptl_crystal_size_min 0.02
_refine_diff_density_max 1.036
_refine_diff_density_min -0.656
_refine_ls_extinction_method none
_refine_ls_goodness_of_fit_ref 1.019
_refine_ls_hydrogen_treatment constr
_refine_ls_matrix_type full
_refine_ls_number_parameters 183
_refine_ls_number_reflns 3370
_refine_ls_number_restraints 0
_refine_ls_restrained_S_all 1.019
_refine_ls_R_factor_all 0.0803
_refine_ls_R_factor_gt 0.0503
_refine_ls_shift/su_max 0.001
_refine_ls_shift/su_mean 0.000
_refine_ls_structure_factor_coef Fsqd
_refine_ls_weighting_details 'calc w=1/[\s^2^(Fo^2^)+(0.0519P)^2^+0.2907P] where P=(Fo^2^+2Fc^2^)/3'
_refine_ls_weighting_scheme calc
_refine_ls_wR_factor_gt 0.1065
_refine_ls_wR_factor_ref 0.1237
_reflns_number_gt 2438
_reflns_number_total 3370
_reflns_threshold_expression I>2\s(I)
_cod_data_source_file hg5206.cif
_cod_data_source_block I
_cod_original_sg_symbol_H-M 'P 21/c'
_cod_database_code 2234665
_cod_database_fobs_code 2234665

loop_
_symmetry_equiv_pos_as_xyz
'x, y, z'
'-x, y+1/2, -z+1/2'
'-x, -y, -z'
'x, -y-1/2, z-1/2'

loop_
_atom_site_type_symbol
_atom_site_label
_atom_site_fract_x
_atom_site_fract_y
_atom_site_fract_z
_atom_site_U_iso_or_equiv
_atom_site_adp_type
_atom_site_calc_flag
_atom_site_refinement_flags
_atom_site_occupancy
_atom_site_symmetry_multiplicity
Zn Zn 0.26453(3) 0.53715(5) 0.58123(4) 0.02140(16) Uani d . 1 1
Cl Cl1 0.37804(7) 0.65835(11) 0.70222(9) 0.0296(3) Uani d . 1 1
Cl Cl2 0.14937(7) 0.67975(11) 0.48204(9) 0.0300(3) Uani d . 1 1
N N1 0.3193(2) 0.3781(3) 0.4912(3) 0.0185(7) Uani d . 1 1
N N3 0.2198(2) 0.3372(3) 0.6458(3) 0.0179(7) Uani d . 1 1
C C1 0.4079(3) 0.5145(4) 0.3689(4) 0.0255(9) Uani d . 1 1
H H1A 0.4758 0.5071 0.3671 0.038 Uiso calc R 1 1
H H1B 0.3979 0.6015 0.4163 0.038 Uiso calc R 1 1
H H1C 0.3706 0.5289 0.2911 0.038 Uiso calc R 1 1
C C2 0.3767(3) 0.3710(4) 0.4180(3) 0.0194(8) Uani d . 1 1
C C3 0.4000(3) 0.2193(4) 0.4009(3) 0.0200(8) Uani d . 1 1
H H3 0.4400 0.1841 0.3524 0.024 Uiso calc R 1 1
C C4 0.3546(2) 0.1306(4) 0.4674(3) 0.0186(8) Uani d . 1 1
C C5 0.3603(3) -0.0381(4) 0.4822(4) 0.0249(9) Uani d . 1 1
H H5A 0.3798 -0.0626 0.5636 0.037 Uiso calc R 1 1
H H5B 0.4073 -0.0793 0.4415 0.037 Uiso calc R 1 1
H H5C 0.2977 -0.0833 0.4513 0.037 Uiso calc R 1 1
C C6 0.2458(2) 0.2097(4) 0.6031(3) 0.0174(8) Uani d . 1 1
C C7 0.2184(3) 0.0628(4) 0.6327(3) 0.0189(8) Uani d . 1 1
H H7A 0.2373 -0.0265 0.5984 0.023 Uiso calc R 1 1
C C8 0.1632(3) 0.0549(4) 0.7129(3) 0.0207(8) Uani d . 1 1
H H8A 0.1442 -0.0421 0.7358 0.025 Uiso calc R 1 1
C C9 0.1340(2) 0.1877(4) 0.7623(3) 0.0186(8) Uani d . 1 1
C C10 0.0765(2) 0.1852(4) 0.8457(3) 0.0216(8) Uani d . 1 1
H H10A 0.0563 0.0905 0.8710 0.026 Uiso calc R 1 1
C C11 0.0505(3) 0.3181(5) 0.8891(3) 0.0243(9) Uani d . 1 1
H H11A 0.0119 0.3161 0.9446 0.029 Uiso calc R 1 1
C C12 0.0805(3) 0.4586(4) 0.8521(3) 0.0229(9) Uani d . 1 1
H H12A 0.0617 0.5506 0.8830 0.027 Uiso calc R 1 1
C C13 0.1360(3) 0.4656(4) 0.7729(3) 0.0222(8) Uani d . 1 1
H H13A 0.1565 0.5614 0.7499 0.027 Uiso calc R 1 1
C C14 0.1628(2) 0.3301(4) 0.7257(3) 0.0187(8) Uani d . 1 1
N N2 0.3048(2) 0.2299(3) 0.5218(3) 0.0173(7) Uani d . 1 1

loop_
_atom_site_aniso_label
_atom_site_aniso_U_11
_atom_site_aniso_U_22
_atom_site_aniso_U_33
_atom_site_aniso_U_12
_atom_site_aniso_U_13
_atom_site_aniso_U_23
Zn 0.0306(3) 0.0144(2) 0.0210(3) -0.00055(19) 0.00946(19) 0.00027(19)
Cl1 0.0423(6) 0.0242(5) 0.0237(6) -0.0104(4) 0.0104(4) -0.0047(4)
Cl2 0.0364(6) 0.0193(5) 0.0355(6) 0.0071(4) 0.0102(5) 0.0038(4)
N1 0.0250(16) 0.0152(16) 0.0151(16) -0.0005(13) 0.0042(13) -0.0004(13)
N3 0.0248(16) 0.0180(16) 0.0116(16) -0.0026(13) 0.0054(13) -0.0017(13)
C1 0.031(2) 0.024(2) 0.021(2) -0.0040(18) 0.0050(17) 0.0009(17)
C2 0.0212(18) 0.023(2) 0.0139(19) -0.0034(16) 0.0029(15) 0.0013(16)
C3 0.0205(18) 0.024(2) 0.0145(19) 0.0024(16) 0.0024(14) 0.0005(16)
C4 0.0213(18) 0.0184(19) 0.0154(19) 0.0020(16) 0.0025(15) -0.0039(16)
C5 0.033(2) 0.017(2) 0.028(2) 0.0027(17) 0.0137(18) 0.0029(17)
C6 0.0211(19) 0.0185(19) 0.0113(19) -0.0014(16) 0.0004(14) -0.0012(15)
C7 0.0243(19) 0.0157(18) 0.0168(19) -0.0003(16) 0.0047(15) -0.0017(15)
C8 0.027(2) 0.0168(19) 0.019(2) -0.0016(16) 0.0064(16) 0.0047(16)
C9 0.0199(18) 0.0198(19) 0.0149(19) -0.0009(16) 0.0011(14) 0.0004(16)
C10 0.024(2) 0.023(2) 0.018(2) -0.0061(16) 0.0044(16) 0.0004(17)
C11 0.024(2) 0.033(2) 0.018(2) -0.0044(18) 0.0078(16) -0.0030(18)
C12 0.0244(19) 0.025(2) 0.019(2) 0.0049(17) 0.0024(16) -0.0033(17)
C13 0.0230(19) 0.023(2) 0.020(2) -0.0048(17) 0.0036(16) 0.0005(17)
C14 0.0191(18) 0.0210(19) 0.0153(19) 0.0005(16) 0.0020(15) 0.0021(16)
N2 0.0230(16) 0.0139(15) 0.0152(16) -0.0003(13) 0.0039(13) 0.0007(13)

loop_
_atom_type_symbol
_atom_type_description
_atom_type_scat_dispersion_real
_atom_type_scat_dispersion_imag
_atom_type_scat_source
C C 0.0033 0.0016 'International Tables Vol C Tables 4.2.6.8 and 6.1.1.4'
H H 0.0000 0.0000 'International Tables Vol C Tables 4.2.6.8 and 6.1.1.4'
N N 0.0061 0.0033 'International Tables Vol C Tables 4.2.6.8 and 6.1.1.4'
Cl Cl 0.1484 0.1585 'International Tables Vol C Tables 4.2.6.8 and 6.1.1.4'
Zn Zn 0.2839 1.4301 'International Tables Vol C Tables 4.2.6.8 and 6.1.1.4'

loop_
_geom_angle_atom_site_label_1
_geom_angle_atom_site_label_2
_geom_angle_atom_site_label_3
_geom_angle
N1 Zn N3 78.54(12)
N1 Zn Cl2 115.73(9)
N3 Zn Cl2 115.15(9)
N1 Zn Cl1 111.52(9)
N3 Zn Cl1 113.89(9)
Cl2 Zn Cl1 116.38(4)
C2 N1 N2 106.4(3)
C2 N1 Zn 138.7(3)
N2 N1 Zn 114.3(2)
C6 N3 C14 119.2(3)
C6 N3 Zn 116.0(2)
C14 N3 Zn 124.8(2)
C2 C1 H1A 109.5
C2 C1 H1B 109.5
H1A C1 H1B 109.5
C2 C1 H1C 109.5
H1A C1 H1C 109.5
H1B C1 H1C 109.5
N1 C2 C3 110.0(3)
N1 C2 C1 120.0(3)
C3 C2 C1 129.9(3)
C4 C3 C2 107.3(3)
C4 C3 H3 126.3
C2 C3 H3 126.3
C3 C4 N2 105.9(3)
C3 C4 C5 127.7(3)
N2 C4 C5 126.4(3)
C4 C5 H5A 109.5
C4 C5 H5B 109.5
H5A C5 H5B 109.5
C4 C5 H5C 109.5
H5A C5 H5C 109.5
H5B C5 H5C 109.5
N3 C6 C7 124.0(3)
N3 C6 N2 114.6(3)
C7 C6 N2 121.3(3)
C8 C7 C6 117.0(3)
C8 C7 H7A 121.5
C6 C7 H7A 121.5
C7 C8 C9 121.3(3)
C7 C8 H8A 119.3
C9 C8 H8A 119.3
C8 C9 C14 117.9(3)
C8 C9 C10 123.3(3)
C14 C9 C10 118.8(3)
C11 C10 C9 120.1(4)
C11 C10 H10A 119.9
C9 C10 H10A 119.9
C10 C11 C12 120.2(4)
C10 C11 H11A 119.9
C12 C11 H11A 119.9
C13 C12 C11 121.4(4)
C13 C12 H12A 119.3
C11 C12 H12A 119.3
C12 C13 C14 119.5(4)
C12 C13 H13A 120.3
C14 C13 H13A 120.3
N3 C14 C13 119.5(3)
N3 C14 C9 120.5(3)
C13 C14 C9 120.0(3)
C4 N2 N1 110.4(3)
C4 N2 C6 133.3(3)
N1 N2 C6 116.3(3)

loop_
_geom_bond_atom_site_label_1
_geom_bond_atom_site_label_2
_geom_bond_distance
_geom_bond_publ_flag
Zn N1 2.021(3) y
Zn N3 2.072(3) y
Zn Cl1 2.2099(11) y
Zn Cl2 2.2076(11) y
N1 C2 1.325(5) ?
N1 N2 1.378(4) ?
N3 C6 1.316(5) ?
N3 C14 1.385(5) ?
C1 C2 1.497(5) ?
C1 H1A 0.9800 ?
C1 H1B 0.9800 ?
C1 H1C 0.9800 ?
C2 C3 1.397(5) ?
C3 C4 1.373(5) ?
C3 H3 0.9500 ?
C4 N2 1.375(4) ?
C4 C5 1.490(5) ?
C5 H5A 0.9800 ?
C5 H5B 0.9800 ?
C5 H5C 0.9800 ?
C6 C7 1.414(5) ?
C6 N2 1.429(5) ?
C7 C8 1.370(5) ?
C7 H7A 0.9500 ?
C8 C9 1.409(5) ?
C8 H8A 0.9500 ?
C9 C14 1.414(5) ?
C9 C10 1.423(5) ?
C10 C11 1.361(5) ?
C10 H10A 0.9500 ?
C11 C12 1.407(5) ?
C11 H11A 0.9500 ?
C12 C13 1.362(5) ?
C12 H12A 0.9500 ?
C13 C14 1.403(5) ?
C13 H13A 0.9500 ?

loop_
_geom_hbond_atom_site_label_D
_geom_hbond_atom_site_label_H
_geom_hbond_atom_site_label_A
_geom_hbond_site_symmetry_A
_geom_hbond_distance_DH
_geom_hbond_distance_HA
_geom_hbond_distance_DA
_geom_hbond_angle_DHA
C1 H1A Cl1 3_666 0.98 2.81 3.680(4) 148
C12 H12A Cl2 4_576 0.95 2.82 3.579(4) 138

loop_
_geom_torsion_atom_site_label_1
_geom_torsion_atom_site_label_2
_geom_torsion_atom_site_label_3
_geom_torsion_atom_site_label_4
_geom_torsion
N3 Zn N1 C2 -172.9(4)
Cl2 Zn N1 C2 74.6(4)
Cl1 Zn N1 C2 -61.5(4)
N3 Zn N1 N2 -3.5(2)
Cl2 Zn N1 N2 -116.1(2)
Cl1 Zn N1 N2 107.8(2)
N1 Zn N3 C6 0.5(2)
Cl2 Zn N3 C6 113.7(2)
Cl1 Zn N3 C6 -108.2(2)
N1 Zn N3 C14 -177.0(3)
Cl2 Zn N3 C14 -63.8(3)
Cl1 Zn N3 C14 74.3(3)
N2 N1 C2 C3 -0.2(4)
Zn N1 C2 C3 169.6(3)
N2 N1 C2 C1 -179.2(3)
Zn N1 C2 C1 -9.3(6)
N1 C2 C3 C4 -0.1(4)
C1 C2 C3 C4 178.7(4)
C2 C3 C4 N2 0.5(4)
C2 C3 C4 C5 -177.3(4)
C14 N3 C6 C7 0.7(5)
Zn N3 C6 C7 -176.9(3)
C14 N3 C6 N2 -179.8(3)
Zn N3 C6 N2 2.6(4)
N3 C6 C7 C8 -1.7(5)
N2 C6 C7 C8 178.9(3)
C6 C7 C8 C9 1.0(6)
C7 C8 C9 C14 0.5(5)
C7 C8 C9 C10 179.8(4)
C8 C9 C10 C11 -179.6(3)
C14 C9 C10 C11 -0.2(5)
C9 C10 C11 C12 -0.2(5)
C10 C11 C12 C13 -0.2(6)
C11 C12 C13 C14 1.0(6)
C6 N3 C14 C13 179.0(3)
Zn N3 C14 C13 -3.6(5)
C6 N3 C14 C9 0.9(5)
Zn N3 C14 C9 178.3(2)
C12 C13 C14 N3 -179.5(3)
C12 C13 C14 C9 -1.5(5)
C8 C9 C14 N3 -1.5(5)
C10 C9 C14 N3 179.1(3)
C8 C9 C14 C13 -179.6(3)
C10 C9 C14 C13 1.1(5)
C3 C4 N2 N1 -0.6(4)
C5 C4 N2 N1 177.2(3)
C3 C4 N2 C6 -178.4(4)
C5 C4 N2 C6 -0.6(6)
C2 N1 N2 C4 0.5(4)
Zn N1 N2 C4 -172.2(2)
C2 N1 N2 C6 178.7(3)
Zn N1 N2 C6 6.0(4)
N3 C6 N2 C4 172.0(3)
C7 C6 N2 C4 -8.5(6)
N3 C6 N2 N1 -5.7(4)
C7 C6 N2 N1 173.8(3)
